data_7033760
loop_
_publ_author_name
'Wu, Jing'
'Pu, Ya-Yang'
'Zhao, Xiao-Wei'
'Qian, Li-Wen'
'Bian, Guo-Qing'
'Zhu, Qin-Yu'
'Dai, Jie'

_publ_section_title
;
 Photo-electroactive ternary chalcogenido-indate-stannates with a unique
 2-D porous structure.
;
_journal_issue 10
_journal_name_full 'Dalton transactions (Cambridge, England : 2003)'
_journal_page_first 4520
_journal_page_last 4525
_journal_paper_doi 10.1039/c4dt03333g
_journal_volume 44
_journal_year 2015
_chemical_formula_sum 'C42 H45 In2 N7 Ni O4 S8 Sn2'
_chemical_formula_weight 1494.06
_space_group_crystal_system monoclinic
_space_group_IT_number 14
_space_group_name_Hall '-P 2yn'
_space_group_name_H-M_alt 'P 1 21/n 1'
_symmetry_space_group_name_Hall '-P 2yn'
_symmetry_space_group_name_H-M 'P 1 21/n 1'
_atom_sites_solution_hydrogens geom
_audit_creation_method SHELXL-2014/7
_audit_update_record
;
2015-01-17 deposited with the CCDC.
2015-01-21 downloaded from the CCDC.
;
_cell_angle_alpha 90
_cell_angle_beta 107.63(3)
_cell_angle_gamma 90
_cell_formula_units_Z 4
_cell_length_a 15.281(3)
_cell_length_b 23.918(5)
_cell_length_c 15.657(3)
_cell_measurement_reflns_used 20391
_cell_measurement_temperature 293(2)
_cell_measurement_theta_max 27.5
_cell_measurement_theta_min 3.0
_cell_volume 5454(2)
_computing_cell_refinement 'CrystalClear (Rigaku Inc., 2007)'
_computing_data_collection 'CrystalClear (Rigaku Inc., 2007)'
_computing_data_reduction 'CrystalClear (Rigaku Inc., 2007)'
_computing_molecular_graphics 'SHELXL-2014/7 (Sheldrick, 2014)'
_computing_publication_material 'SHELXL-2014/7 (Sheldrick, 2014)'
_computing_structure_refinement 'SHELXL-2014/7 (Sheldrick, 2014)'
_computing_structure_solution 'SHELXL-2014/7 (Sheldrick, 2014)'
_diffrn_ambient_temperature 293(2)
_diffrn_measured_fraction_theta_full 0.998
_diffrn_measured_fraction_theta_max 0.995
_diffrn_measurement_device_type 'Rigaku Saturn'
_diffrn_radiation_type MoK\a
_diffrn_radiation_wavelength 0.71073
_diffrn_reflns_av_R_equivalents 0.0630
_diffrn_reflns_av_unetI/netI 0.0576
_diffrn_reflns_Laue_measured_fraction_full 0.998
_diffrn_reflns_Laue_measured_fraction_max 0.995
_diffrn_reflns_limit_h_max 19
_diffrn_reflns_limit_h_min -16
_diffrn_reflns_limit_k_max 30
_diffrn_reflns_limit_k_min -31
_diffrn_reflns_limit_l_max 20
_diffrn_reflns_limit_l_min -20
_diffrn_reflns_number 51970
_diffrn_reflns_point_group_measured_fraction_full 0.998
_diffrn_reflns_point_group_measured_fraction_max 0.995
_diffrn_reflns_theta_full 25.242
_diffrn_reflns_theta_max 27.488
_diffrn_reflns_theta_min 3.032
_exptl_absorpt_coefficient_mu 2.427
_exptl_absorpt_correction_T_max 1.0000
_exptl_absorpt_correction_T_min 0.6602
_exptl_absorpt_correction_type multi-scan
_exptl_absorpt_process_details 'Jacobson, R. (1998) Private communication '
_exptl_crystal_colour pink
_exptl_crystal_density_diffrn 1.820
_exptl_crystal_description Block
_exptl_crystal_F_000 2928
_exptl_crystal_size_max 0.300
_exptl_crystal_size_mid 0.200
_exptl_crystal_size_min 0.100
_refine_diff_density_max 1.281
_refine_diff_density_min -1.061
_refine_diff_density_rms 0.118
_refine_ls_extinction_method none
_refine_ls_goodness_of_fit_ref 0.937
_refine_ls_hydrogen_treatment constr
_refine_ls_matrix_type full
_refine_ls_number_parameters 496
_refine_ls_number_reflns 12452
_refine_ls_number_restraints 0
_refine_ls_restrained_S_all 0.937
_refine_ls_R_factor_all 0.0733
_refine_ls_R_factor_gt 0.0552
_refine_ls_shift/su_max 0.000
_refine_ls_shift/su_mean 0.000
_refine_ls_structure_factor_coef Fsqd
_refine_ls_weighting_details 'w=1/[\s^2^(Fo^2^)+(0.1000P)^2^] where P=(Fo^2^+2Fc^2^)/3'
_refine_ls_weighting_scheme calc
_refine_ls_wR_factor_gt 0.1502
_refine_ls_wR_factor_ref 0.1652
_reflns_Friedel_coverage 0.000
_reflns_number_gt 9687
_reflns_number_total 12452
_reflns_threshold_expression 'I > 2\s(I)'
_cod_data_source_file c4dt03333g2.cif
_cod_data_source_block 1
_cod_depositor_comments 'Adding full bibliography for 7033760--7033763.cif.'
_cod_database_code 7033760
_shelx_shelxl_version_number 2014/7
_shelx_space_group_comment
;
The symmetry employed for this shelxl refinement is uniquely defined
by the following loop, which should always be used as a source of
symmetry information in preference to the above space-group names.
They are only intended as comments.
;
_shelx_estimated_absorpt_t_min 0.530
_shelx_estimated_absorpt_t_max 0.793
_platon_squeeze_void_probe_radius 1.20

loop_
_space_group_symop_operation_xyz
'x, y, z'
'-x+1/2, y+1/2, -z+1/2'
'-x, -y, -z'
'x-1/2, -y-1/2, z-1/2'

loop_
_atom_site_label
_atom_site_type_symbol
_atom_site_fract_x
_atom_site_fract_y
_atom_site_fract_z
_atom_site_U_iso_or_equiv
_atom_site_adp_type
_atom_site_occupancy
_atom_site_site_symmetry_order
_atom_site_calc_flag
_atom_site_refinement_flags_posn
_atom_site_refinement_flags_adp
_atom_site_refinement_flags_occupancy
Ni1 Ni 0.59307(5) 0.21492(3) 0.22094(5) 0.03679(18) Uani 1 1 d . . .
In1 In 0.10166(3) 0.15508(2) 0.25872(3) 0.03931(12) Uani 0.5 1 d . . P
Sn3 Sn 0.10166(3) 0.15508(2) 0.25872(3) 0.03931(12) Uani 0.5 1 d . . P
In2 In -0.06631(3) 0.20501(2) 0.04716(3) 0.04200(12) Uani 0.5 1 d . . P
Sn4 Sn -0.06631(3) 0.20501(2) 0.04716(3) 0.04200(12) Uani 0.5 1 d . . P
Sn1 Sn 0.03292(3) 0.05641(2) 0.06075(3) 0.04562(13) Uani 0.5 1 d . . P
In3 In 0.03292(3) 0.05641(2) 0.06075(3) 0.04562(13) Uani 0.5 1 d . . P
Sn2 Sn 0.27198(3) 0.21923(2) 0.40566(3) 0.03985(12) Uani 0.5 1 d . . P
In4 In 0.27198(3) 0.21923(2) 0.40566(3) 0.03985(12) Uani 0.5 1 d . . P
S1 S -0.11677(12) 0.01155(9) 0.00281(17) 0.0724(7) Uani 1 1 d . . .
S2 S 0.09137(14) 0.05594(7) 0.22308(12) 0.0547(4) Uani 1 1 d . . .
S3 S 0.05099(13) 0.15025(8) 0.01054(14) 0.0583(5) Uani 1 1 d . . .
S4 S -0.04127(11) 0.20682(8) 0.20772(11) 0.0517(4) Uani 1 1 d . . .
S5 S 0.22913(11) 0.21419(7) 0.24346(11) 0.0474(4) Uani 1 1 d . . .
S6 S 0.15647(12) 0.15626(8) 0.42611(10) 0.0491(4) Uani 1 1 d . . .
S7 S 0.43249(11) 0.20003(8) 0.48233(12) 0.0525(4) Uani 1 1 d . . .
S8 S 0.27015(11) 0.31208(8) 0.46767(12) 0.0512(4) Uani 1 1 d . . .
N1 N 0.6881(4) 0.1538(2) 0.2131(3) 0.0422(12) Uani 1 1 d . . .
N2 N 0.6719(4) 0.2089(2) 0.3560(3) 0.0466(13) Uani 1 1 d . . .
N3 N 0.6723(3) 0.2809(2) 0.1979(3) 0.0363(10) Uani 1 1 d . . .
N4 N 0.5182(3) 0.2842(2) 0.2441(3) 0.0401(11) Uani 1 1 d . . .
N5 N 0.5167(4) 0.2110(2) 0.0850(3) 0.0409(11) Uani 1 1 d . . .
N6 N 0.4921(4) 0.1573(2) 0.2273(4) 0.0470(13) Uani 1 1 d . . .
C1 C 0.6935(5) 0.1273(3) 0.1400(5) 0.0575(18) Uani 1 1 d . . .
H1 H 0.6487 0.1339 0.0856 0.069 Uiso 1 1 calc R U .
C2 C 0.7651(6) 0.0894(4) 0.1426(7) 0.075(2) Uani 1 1 d . . .
H2 H 0.7657 0.0702 0.0912 0.090 Uiso 1 1 calc R U .
C3 C 0.8323(6) 0.0815(3) 0.2197(7) 0.069(2) Uani 1 1 d . . .
H3 H 0.8814 0.0581 0.2211 0.083 Uiso 1 1 calc R U .
C4 C 0.8288(5) 0.1082(3) 0.2976(6) 0.062(2) Uani 1 1 d . . .
C5 C 0.7530(4) 0.1444(3) 0.2907(5) 0.0470(15) Uani 1 1 d . . .
C6 C 0.6615(5) 0.2360(3) 0.4271(4) 0.0573(18) Uani 1 1 d . . .
H6 H 0.6111 0.2594 0.4193 0.069 Uiso 1 1 calc R U .
C7 C 0.7244(7) 0.2299(4) 0.5134(5) 0.085(3) Uani 1 1 d . . .
H7 H 0.7154 0.2486 0.5622 0.101 Uiso 1 1 calc R U .
C8 C 0.7999(7) 0.1958(4) 0.5242(6) 0.091(3) Uani 1 1 d . . .
H8 H 0.8434 0.1928 0.5803 0.109 Uiso 1 1 calc R U .
C9 C 0.8118(6) 0.1656(4) 0.4514(6) 0.072(2) Uani 1 1 d . . .
C10 C 0.7462(4) 0.1736(3) 0.3690(5) 0.0499(16) Uani 1 1 d . . .
C11 C 0.8970(6) 0.1027(4) 0.3841(8) 0.089(3) Uani 1 1 d . . .
H11 H 0.9471 0.0792 0.3905 0.107 Uiso 1 1 calc R U .
C12 C 0.8892(7) 0.1306(5) 0.4546(8) 0.098(3) Uani 1 1 d . . .
H12 H 0.9360 0.1275 0.5086 0.117 Uiso 1 1 calc R U .
C13 C 0.7487(4) 0.2789(3) 0.1722(4) 0.0458(15) Uani 1 1 d . . .
H13 H 0.7725 0.2441 0.1649 0.055 Uiso 1 1 calc R U .
C14 C 0.7939(4) 0.3262(3) 0.1558(5) 0.0493(16) Uani 1 1 d . . .
H14 H 0.8475 0.3230 0.1398 0.059 Uiso 1 1 calc R U .
C15 C 0.7584(5) 0.3766(3) 0.1637(5) 0.0619(19) Uani 1 1 d . . .
H15 H 0.7867 0.4086 0.1511 0.074 Uiso 1 1 calc R U .
C16 C 0.6796(5) 0.3815(3) 0.1904(6) 0.062(2) Uani 1 1 d . . .
C17 C 0.6389(4) 0.3323(2) 0.2069(4) 0.0414(13) Uani 1 1 d . . .
C18 C 0.4413(4) 0.2856(3) 0.2674(4) 0.0446(14) Uani 1 1 d . . .
H18 H 0.4143 0.2519 0.2752 0.054 Uiso 1 1 calc R U .
C19 C 0.3997(4) 0.3353(3) 0.2807(5) 0.0533(17) Uani 1 1 d . . .
H19 H 0.3461 0.3345 0.2972 0.064 Uiso 1 1 calc R U .
C20 C 0.4368(5) 0.3837(3) 0.2697(5) 0.062(2) Uani 1 1 d . . .
H20 H 0.4098 0.4170 0.2795 0.075 Uiso 1 1 calc R U .
C21 C 0.5174(5) 0.3852(3) 0.2432(6) 0.0620(19) Uani 1 1 d . . .
C22 C 0.5561(4) 0.3341(3) 0.2319(4) 0.0393(13) Uani 1 1 d . . .
C23 C 0.6374(7) 0.4334(4) 0.2019(8) 0.097(4) Uani 1 1 d . . .
H23 H 0.6630 0.4667 0.1902 0.117 Uiso 1 1 calc R U .
C24 C 0.5611(7) 0.4354(3) 0.2294(8) 0.094(4) Uani 1 1 d . . .
H24 H 0.5374 0.4698 0.2392 0.113 Uiso 1 1 calc R U .
C25 C 0.5294(6) 0.2375(3) 0.0140(4) 0.0574(18) Uani 1 1 d . . .
H25 H 0.5794 0.2613 0.0226 0.069 Uiso 1 1 calc R U .
C26 C 0.4699(7) 0.2302(4) -0.0716(5) 0.077(3) Uani 1 1 d . . .
H26 H 0.4816 0.2481 -0.1197 0.093 Uiso 1 1 calc R U .
C27 C 0.3961(7) 0.1978(4) -0.0857(6) 0.082(3) Uani 1 1 d . . .
H27 H 0.3549 0.1949 -0.1430 0.098 Uiso 1 1 calc R U .
C28 C 0.3800(5) 0.1678(3) -0.0148(6) 0.065(2) Uani 1 1 d . . .
C29 C 0.4410(4) 0.1768(3) 0.0701(5) 0.0479(15) Uani 1 1 d . . .
C30 C 0.4811(6) 0.1323(3) 0.2986(6) 0.064(2) Uani 1 1 d . . .
H30 H 0.5240 0.1388 0.3541 0.077 Uiso 1 1 calc R U .
C31 C 0.4069(7) 0.0961(3) 0.2941(8) 0.081(3) Uani 1 1 d . . .
H31 H 0.4022 0.0780 0.3452 0.098 Uiso 1 1 calc R U .
C32 C 0.3420(7) 0.0881(4) 0.2126(8) 0.086(3) Uani 1 1 d . . .
H32 H 0.2905 0.0663 0.2087 0.103 Uiso 1 1 calc R U .
C33 C 0.3529(5) 0.1127(3) 0.1346(7) 0.068(2) Uani 1 1 d . . .
C34 C 0.4302(4) 0.1488(3) 0.1461(5) 0.0465(15) Uani 1 1 d . . .
C35 C 0.3027(6) 0.1308(4) -0.0247(8) 0.087(3) Uani 1 1 d . . .
H35 H 0.2621 0.1240 -0.0813 0.105 Uiso 1 1 calc R U .
C36 C 0.2892(5) 0.1061(4) 0.0479(9) 0.089(3) Uani 1 1 d . . .
H36 H 0.2371 0.0843 0.0409 0.107 Uiso 1 1 calc R U .

loop_
_atom_site_aniso_label
_atom_site_aniso_U_11
_atom_site_aniso_U_22
_atom_site_aniso_U_33
_atom_site_aniso_U_23
_atom_site_aniso_U_13
_atom_site_aniso_U_12
Ni1 0.0403(4) 0.0408(4) 0.0309(4) -0.0015(3) 0.0132(3) 0.0026(3)
In1 0.0365(2) 0.0445(2) 0.0334(2) -0.00349(17) 0.00532(17) -0.00243(17)
Sn3 0.0365(2) 0.0445(2) 0.0334(2) -0.00349(17) 0.00532(17) -0.00243(17)
In2 0.0373(2) 0.0550(3) 0.0316(2) 0.00518(18) 0.00721(17) 0.00429(18)
Sn4 0.0373(2) 0.0550(3) 0.0316(2) 0.00518(18) 0.00721(17) 0.00429(18)
Sn1 0.0391(2) 0.0491(3) 0.0504(3) -0.0205(2) 0.0161(2) -0.00702(19)
In3 0.0391(2) 0.0491(3) 0.0504(3) -0.0205(2) 0.0161(2) -0.00702(19)
Sn2 0.0349(2) 0.0524(3) 0.0301(2) -0.00613(17) 0.00653(17) -0.00348(18)
In4 0.0349(2) 0.0524(3) 0.0301(2) -0.00613(17) 0.00653(17) -0.00348(18)
S1 0.0382(9) 0.0774(13) 0.1081(17) -0.0509(13) 0.0320(10) -0.0137(9)
S2 0.0677(11) 0.0419(9) 0.0509(10) -0.0026(7) 0.0127(8) -0.0048(8)
S3 0.0569(10) 0.0634(11) 0.0644(11) 0.0082(9) 0.0332(9) 0.0090(9)
S4 0.0436(8) 0.0792(12) 0.0312(7) 0.0043(7) 0.0099(7) 0.0144(8)
S5 0.0455(8) 0.0647(10) 0.0331(7) -0.0022(7) 0.0135(7) -0.0114(8)
S6 0.0503(9) 0.0632(10) 0.0325(7) 0.0040(7) 0.0102(7) -0.0075(8)
S7 0.0426(8) 0.0635(11) 0.0488(9) -0.0125(8) 0.0099(7) 0.0073(8)
S8 0.0453(9) 0.0566(10) 0.0473(9) -0.0099(8) 0.0075(7) 0.0069(8)
N1 0.054(3) 0.037(3) 0.043(3) 0.002(2) 0.026(2) 0.004(2)
N2 0.049(3) 0.058(3) 0.033(3) 0.001(2) 0.013(2) 0.000(3)
N3 0.036(2) 0.047(3) 0.029(2) -0.009(2) 0.015(2) 0.000(2)
N4 0.037(3) 0.047(3) 0.039(3) -0.002(2) 0.015(2) -0.001(2)
N5 0.047(3) 0.037(3) 0.038(3) -0.002(2) 0.012(2) 0.000(2)
N6 0.058(3) 0.044(3) 0.046(3) -0.002(2) 0.027(3) -0.002(3)
C1 0.077(5) 0.050(4) 0.060(4) -0.004(3) 0.042(4) 0.003(4)
C2 0.086(6) 0.077(6) 0.086(6) -0.005(5) 0.062(6) 0.006(5)
C3 0.084(6) 0.047(4) 0.098(7) -0.006(4) 0.059(6) 0.009(4)
C4 0.049(4) 0.055(4) 0.085(6) 0.026(4) 0.024(4) 0.006(3)
C5 0.045(3) 0.045(3) 0.056(4) 0.014(3) 0.023(3) 0.005(3)
C6 0.066(4) 0.075(5) 0.031(3) -0.008(3) 0.015(3) 0.003(4)
C7 0.113(8) 0.093(7) 0.035(4) -0.010(4) 0.004(4) -0.020(6)
C8 0.089(7) 0.109(8) 0.051(5) 0.001(5) -0.017(5) 0.008(6)
C9 0.070(5) 0.072(5) 0.058(5) 0.017(4) -0.004(4) 0.002(4)
C10 0.041(3) 0.059(4) 0.045(4) 0.012(3) 0.006(3) -0.001(3)
C11 0.063(5) 0.081(7) 0.111(8) 0.026(6) 0.007(6) 0.022(5)
C12 0.070(6) 0.101(8) 0.092(8) 0.024(6) -0.021(5) 0.015(6)
C13 0.043(3) 0.054(4) 0.044(3) -0.010(3) 0.019(3) 0.006(3)
C14 0.045(3) 0.058(4) 0.054(4) -0.010(3) 0.030(3) -0.006(3)
C15 0.064(5) 0.063(5) 0.068(5) 0.001(4) 0.033(4) -0.011(4)
C16 0.074(5) 0.043(4) 0.085(6) -0.008(4) 0.047(5) -0.007(4)
C17 0.052(3) 0.033(3) 0.045(3) -0.009(3) 0.023(3) -0.003(3)
C18 0.040(3) 0.053(4) 0.046(3) -0.001(3) 0.019(3) 0.001(3)
C19 0.040(3) 0.066(5) 0.058(4) -0.002(3) 0.022(3) 0.010(3)
C20 0.071(5) 0.050(4) 0.078(5) -0.012(4) 0.039(4) 0.013(4)
C21 0.065(5) 0.053(4) 0.074(5) -0.004(4) 0.030(4) 0.001(4)
C22 0.044(3) 0.042(3) 0.037(3) -0.007(3) 0.021(3) -0.003(3)
C23 0.102(7) 0.050(5) 0.170(11) -0.011(6) 0.086(8) -0.015(5)
C24 0.116(8) 0.034(4) 0.165(11) -0.002(5) 0.091(8) -0.001(4)
C25 0.076(5) 0.061(4) 0.033(3) 0.011(3) 0.013(3) 0.001(4)
C26 0.100(7) 0.092(6) 0.032(4) 0.009(4) 0.009(4) -0.002(6)
C27 0.080(6) 0.091(7) 0.049(5) -0.006(4) -0.020(4) 0.008(5)
C28 0.050(4) 0.062(5) 0.074(5) -0.012(4) 0.002(4) 0.000(4)
C29 0.041(3) 0.051(4) 0.047(4) -0.006(3) 0.006(3) 0.008(3)
C30 0.089(6) 0.055(4) 0.064(5) 0.000(4) 0.047(4) 0.001(4)
C31 0.113(7) 0.044(4) 0.119(8) 0.009(5) 0.082(7) -0.010(5)
C32 0.085(6) 0.066(5) 0.132(9) -0.024(6) 0.072(7) -0.019(5)
C33 0.048(4) 0.051(4) 0.117(7) -0.017(5) 0.042(5) -0.007(3)
C34 0.048(3) 0.036(3) 0.063(4) -0.007(3) 0.027(3) -0.003(3)
C35 0.060(5) 0.086(7) 0.102(8) -0.023(6) 0.003(5) -0.012(5)
C36 0.039(4) 0.087(7) 0.139(10) -0.038(7) 0.024(5) -0.017(4)

loop_
_atom_type_symbol
_atom_type_description
_atom_type_scat_dispersion_real
_atom_type_scat_dispersion_imag
_atom_type_scat_source
C C 0.0033 0.0016 'International Tables Vol C Tables 4.2.6.8 and 6.1.1.4'
H H 0.0000 0.0000 'International Tables Vol C Tables 4.2.6.8 and 6.1.1.4'
In In -0.7276 1.3100 'International Tables Vol C Tables 4.2.6.8 and 6.1.1.4'
N N 0.0061 0.0033 'International Tables Vol C Tables 4.2.6.8 and 6.1.1.4'
Ni Ni 0.3393 1.1124 'International Tables Vol C Tables 4.2.6.8 and 6.1.1.4'
O O 0.0106 0.0060 'International Tables Vol C Tables 4.2.6.8 and 6.1.1.4'
S S 0.1246 0.1234 'International Tables Vol C Tables 4.2.6.8 and 6.1.1.4'
Sn Sn -0.6537 1.4246 'International Tables Vol C Tables 4.2.6.8 and 6.1.1.4'

loop_
_geom_angle_atom_site_label_1
_geom_angle_atom_site_label_2
_geom_angle_atom_site_label_3
_geom_angle
_geom_angle_site_symmetry_1
_geom_angle_site_symmetry_3
N3 Ni1 N1 93.96(19) . .
N3 Ni1 N6 168.8(2) . .
N1 Ni1 N6 94.4(2) . .
N3 Ni1 N2 92.3(2) . .
N1 Ni1 N2 79.3(2) . .
N6 Ni1 N2 96.5(2) . .
N3 Ni1 N5 91.84(19) . .
N1 Ni1 N5 95.3(2) . .
N6 Ni1 N5 80.0(2) . .
N2 Ni1 N5 173.4(2) . .
N3 Ni1 N4 78.94(19) . .
N1 Ni1 N4 169.6(2) . .
N6 Ni1 N4 93.6(2) . .
N2 Ni1 N4 93.2(2) . .
N5 Ni1 N4 92.63(19) . .
S4 In1 S2 115.67(7) . .
S4 In1 S5 109.46(7) . .
S2 In1 S5 122.21(7) . .
S4 In1 S6 108.78(6) . .
S2 In1 S6 103.29(6) . .
S5 In1 S6 94.08(6) . .
S4 In1 Sn2 115.82(5) . .
S2 In1 Sn2 126.79(5) . .
S5 In1 Sn2 47.27(4) . .
S6 In1 Sn2 46.95(4) . .
S3 In2 S4 111.03(7) . .
S3 In2 S8 119.99(7) . 4_565
S4 In2 S8 110.10(7) . 4_565
S3 In2 S7 108.15(7) . 4_565
S4 In2 S7 112.72(7) . 4_565
S8 In2 S7 93.69(6) 4_565 4_565
S3 In2 Sn2 126.31(5) . 4_565
S4 In2 Sn2 122.32(5) . 4_565
S8 In2 Sn2 46.88(4) 4_565 4_565
S7 In2 Sn2 46.81(4) 4_565 4_565
S3 In2 In4 126.31(5) . 4_565
S4 In2 In4 122.32(5) . 4_565
S8 In2 In4 46.88(4) 4_565 4_565
S7 In2 In4 46.81(4) 4_565 4_565
Sn2 In2 In4 0.000(17) 4_565 4_565
S3 Sn1 S2 107.61(7) . .
S3 Sn1 S1 118.25(8) . .
S2 Sn1 S1 113.20(8) . .
S3 Sn1 S1 110.90(8) . 3
S2 Sn1 S1 110.45(8) . 3
S1 Sn1 S1 95.95(6) . 3
S3 Sn1 Sn1 128.29(6) . 3
S2 Sn1 Sn1 123.71(5) . 3
S1 Sn1 Sn1 48.23(5) . 3
S1 Sn1 Sn1 47.72(4) 3 3
S3 Sn1 In3 128.29(6) . 3
S2 Sn1 In3 123.71(5) . 3
S1 Sn1 In3 48.23(5) . 3
S1 Sn1 In3 47.72(4) 3 3
Sn1 Sn1 In3 0.000(16) 3 3
S6 Sn2 S5 97.56(6) . .
S6 Sn2 S7 119.12(7) . .
S5 Sn2 S7 114.86(7) . .
S6 Sn2 S8 114.85(7) . .
S5 Sn2 S8 115.59(6) . .
S7 Sn2 S8 96.18(6) . .
S6 Sn2 In1 49.13(4) . .
S5 Sn2 In1 48.58(4) . .
S7 Sn2 In1 136.55(5) . .
S8 Sn2 In1 127.21(4) . .
S6 Sn2 In2 132.81(4) . 4_666
S5 Sn2 In2 129.58(5) . 4_666
S7 Sn2 In2 48.33(5) . 4_666
S8 Sn2 In2 47.85(4) . 4_666
In1 Sn2 In2 174.674(19) . 4_666
Sn1 S1 In3 84.1 . 3
Sn1 S1 Sn1 84.06(6) . 3
In3 S1 Sn1 0.0 3 3
Sn1 S2 In1 102.35(7) . .
Sn1 S3 In2 105.00(7) . .
In1 S4 In2 100.12(7) . .
Sn2 S5 In1 84.15(6) . .
Sn2 S6 In1 83.93(6) . .
Sn2 S7 Sn4 84.86(6) . 4_666
Sn2 S7 In2 84.86(6) . 4_666
Sn4 S7 In2 0.0 4_666 4_666
Sn2 S8 Sn4 85.27(6) . 4_666
Sn2 S8 In2 85.27(6) . 4_666
Sn4 S8 In2 0.0 4_666 4_666
C5 N1 C1 118.7(6) . .
C5 N1 Ni1 113.7(4) . .
C1 N1 Ni1 127.4(5) . .
C6 N2 C10 118.3(6) . .
C6 N2 Ni1 129.0(5) . .
C10 N2 Ni1 112.7(4) . .
C13 N3 C17 116.8(5) . .
C13 N3 Ni1 128.8(4) . .
C17 N3 Ni1 114.4(4) . .
C18 N4 C22 117.7(5) . .
C18 N4 Ni1 129.5(4) . .
C22 N4 Ni1 112.8(4) . .
C25 N5 C29 117.7(6) . .
C25 N5 Ni1 130.0(5) . .
C29 N5 Ni1 112.3(4) . .
C30 N6 C34 119.6(6) . .
C30 N6 Ni1 128.5(5) . .
C34 N6 Ni1 111.8(4) . .
N1 C1 C2 122.0(8) . .
N1 C1 H1 119.0 . .
C2 C1 H1 119.0 . .
C3 C2 C1 119.5(8) . .
C3 C2 H2 120.2 . .
C1 C2 H2 120.2 . .
C2 C3 C4 120.1(7) . .
C2 C3 H3 119.9 . .
C4 C3 H3 119.9 . .
C3 C4 C5 117.3(7) . .
C3 C4 C11 124.9(8) . .
C5 C4 C11 117.7(8) . .
N1 C5 C10 117.9(6) . .
N1 C5 C4 122.3(7) . .
C10 C5 C4 119.8(6) . .
N2 C6 C7 122.0(8) . .
N2 C6 H6 119.0 . .
C7 C6 H6 119.0 . .
C6 C7 C8 118.7(8) . .
C6 C7 H7 120.6 . .
C8 C7 H7 120.6 . .
C9 C8 C7 120.8(8) . .
C9 C8 H8 119.6 . .
C7 C8 H8 119.6 . .
C10 C9 C8 116.7(8) . .
C10 C9 C12 117.9(9) . .
C8 C9 C12 125.3(8) . .
N2 C10 C9 123.5(7) . .
N2 C10 C5 116.1(6) . .
C9 C10 C5 120.5(7) . .
C12 C11 C4 121.0(9) . .
C12 C11 H11 119.5 . .
C4 C11 H11 119.5 . .
C11 C12 C9 123.0(9) . .
C11 C12 H12 118.5 . .
C9 C12 H12 118.5 . .
N3 C13 C14 123.4(6) . .
N3 C13 H13 118.3 . .
C14 C13 H13 118.3 . .
C15 C14 C13 118.5(6) . .
C15 C14 H14 120.8 . .
C13 C14 H14 120.8 . .
C14 C15 C16 120.9(7) . .
C14 C15 H15 119.6 . .
C16 C15 H15 119.6 . .
C17 C16 C15 117.3(6) . .
C17 C16 C23 117.7(7) . .
C15 C16 C23 125.0(7) . .
N3 C17 C16 123.0(6) . .
N3 C17 C22 116.5(5) . .
C16 C17 C22 120.5(6) . .
N4 C18 C19 122.9(6) . .
N4 C18 H18 118.6 . .
C19 C18 H18 118.6 . .
C20 C19 C18 119.6(6) . .
C20 C19 H19 120.2 . .
C18 C19 H19 120.2 . .
C19 C20 C21 120.4(6) . .
C19 C20 H20 119.8 . .
C21 C20 H20 119.8 . .
C22 C21 C24 118.9(7) . .
C22 C21 C20 117.2(7) . .
C24 C21 C20 123.8(7) . .
N4 C22 C21 122.3(6) . .
N4 C22 C17 117.4(5) . .
C21 C22 C17 120.3(6) . .
C24 C23 C16 122.1(8) . .
C24 C23 H23 119.0 . .
C16 C23 H23 119.0 . .
C23 C24 C21 120.4(7) . .
C23 C24 H24 119.8 . .
C21 C24 H24 119.8 . .
N5 C25 C26 121.6(7) . .
N5 C25 H25 119.2 . .
C26 C25 H25 119.2 . .
C27 C26 C25 120.6(8) . .
C27 C26 H26 119.7 . .
C25 C26 H26 119.7 . .
C26 C27 C28 120.6(7) . .
C26 C27 H27 119.7 . .
C28 C27 H27 119.7 . .
C29 C28 C27 116.6(7) . .
C29 C28 C35 119.2(9) . .
C27 C28 C35 124.1(8) . .
N5 C29 C28 122.7(7) . .
N5 C29 C34 116.4(6) . .
C28 C29 C34 120.9(7) . .
N6 C30 C31 122.8(8) . .
N6 C30 H30 118.6 . .
C31 C30 H30 118.6 . .
C32 C31 C30 118.4(8) . .
C32 C31 H31 120.8 . .
C30 C31 H31 120.8 . .
C31 C32 C33 120.3(8) . .
C31 C32 H32 119.8 . .
C33 C32 H32 119.8 . .
C32 C33 C34 117.0(8) . .
C32 C33 C36 123.7(8) . .
C34 C33 C36 119.2(9) . .
N6 C34 C29 119.4(6) . .
N6 C34 C33 121.7(7) . .
C29 C34 C33 118.8(7) . .
C36 C35 C28 120.3(9) . .
C36 C35 H35 119.8 . .
C28 C35 H35 119.8 . .
C35 C36 C33 121.4(8) . .
C35 C36 H36 119.3 . .
C33 C36 H36 119.3 . .

loop_
_geom_bond_atom_site_label_1
_geom_bond_atom_site_label_2
_geom_bond_distance
_geom_bond_site_symmetry_2
Ni1 N3 2.086(5) .
Ni1 N1 2.090(5) .
Ni1 N6 2.093(5) .
Ni1 N2 2.098(5) .
Ni1 N5 2.097(5) .
Ni1 N4 2.107(5) .
In1 S4 2.4256(18) .
In1 S2 2.4300(18) .
In1 S5 2.4764(17) .
In1 S6 2.4983(17) .
In1 Sn2 3.2854(11) .
In2 S3 2.4247(19) .
In2 S4 2.4260(17) .
In2 S8 2.4653(18) 4_565
In2 S7 2.4856(19) 4_565
In2 Sn2 3.3140(11) 4_565
In2 In4 3.3140(11) 4_565
Sn1 S3 2.421(2) .
Sn1 S2 2.425(2) .
Sn1 S1 2.4393(18) .
Sn1 S1 2.4590(19) 3
Sn1 Sn1 3.2794(10) 3
Sn1 In3 3.2794(10) 3
Sn2 S6 2.4142(18) .
Sn2 S5 2.4260(17) .
Sn2 S7 2.4259(19) .
Sn2 S8 2.4274(18) .
Sn2 In2 3.3140(11) 4_666
S1 In3 2.4590(19) 3
S1 Sn1 2.4590(19) 3
S7 Sn4 2.4856(19) 4_666
S7 In2 2.4856(19) 4_666
S8 Sn4 2.4653(18) 4_666
S8 In2 2.4653(18) 4_666
N1 C5 1.334(8) .
N1 C1 1.333(8) .
N2 C6 1.338(8) .
N2 C10 1.380(8) .
N3 C13 1.347(7) .
N3 C17 1.355(7) .
N4 C18 1.332(7) .
N4 C22 1.364(7) .
N5 C25 1.343(8) .
N5 C29 1.378(8) .
N6 C30 1.322(9) .
N6 C34 1.351(9) .
C1 C2 1.412(10) .
C1 H1 0.9300 .
C2 C3 1.340(12) .
C2 H2 0.9300 .
C3 C4 1.392(11) .
C3 H3 0.9300 .
C4 C5 1.425(9) .
C4 C11 1.443(12) .
C5 C10 1.441(10) .
C6 C7 1.409(10) .
C6 H6 0.9300 .
C7 C8 1.380(14) .
C7 H7 0.9300 .
C8 C9 1.407(13) .
C8 H8 0.9300 .
C9 C10 1.387(9) .
C9 C12 1.437(13) .
C11 C12 1.326(14) .
C11 H11 0.9300 .
C12 H12 0.9300 .
C13 C14 1.388(9) .
C13 H13 0.9300 .
C14 C15 1.343(10) .
C14 H14 0.9300 .
C15 C16 1.394(10) .
C15 H15 0.9300 .
C16 C17 1.391(9) .
C16 C23 1.435(11) .
C17 C22 1.434(8) .
C18 C19 1.394(9) .
C18 H18 0.9300 .
C19 C20 1.322(10) .
C19 H19 0.9300 .
C20 C21 1.414(10) .
C20 H20 0.9300 .
C21 C22 1.393(9) .
C21 C24 1.423(11) .
C23 C24 1.360(12) .
C23 H23 0.9300 .
C24 H24 0.9300 .
C25 C26 1.384(10) .
C25 H25 0.9300 .
C26 C27 1.330(12) .
C26 H26 0.9300 .
C27 C28 1.405(13) .
C27 H27 0.9300 .
C28 C29 1.390(10) .
C28 C35 1.445(12) .
C29 C34 1.418(10) .
C30 C31 1.411(11) .
C30 H30 0.9300 .
C31 C32 1.373(13) .
C31 H31 0.9300 .
C32 C33 1.410(13) .
C32 H32 0.9300 .
C33 C34 1.429(9) .
C33 C36 1.420(14) .
C35 C36 1.350(14) .
C35 H35 0.9300 .
C36 H36 0.9300 .

loop_
_geom_torsion_atom_site_label_1
_geom_torsion_atom_site_label_2
_geom_torsion_atom_site_label_3
_geom_torsion_atom_site_label_4
_geom_torsion
C5 N1 C1 C2 0.5(10)
Ni1 N1 C1 C2 175.5(5)
N1 C1 C2 C3 -3.0(12)
C1 C2 C3 C4 3.4(13)
C2 C3 C4 C5 -1.4(11)
C2 C3 C4 C11 179.9(8)
C1 N1 C5 C10 179.8(6)
Ni1 N1 C5 C10 4.2(7)
C1 N1 C5 C4 1.5(9)
Ni1 N1 C5 C4 -174.1(5)
C3 C4 C5 N1 -1.1(10)
C11 C4 C5 N1 177.6(7)
C3 C4 C5 C10 -179.4(6)
C11 C4 C5 C10 -0.6(10)
C10 N2 C6 C7 1.0(11)
Ni1 N2 C6 C7 -175.7(6)
N2 C6 C7 C8 1.1(14)
C6 C7 C8 C9 -2.8(15)
C7 C8 C9 C10 2.3(15)
C7 C8 C9 C12 177.6(10)
C6 N2 C10 C9 -1.5(10)
Ni1 N2 C10 C9 175.7(6)
C6 N2 C10 C5 178.5(6)
Ni1 N2 C10 C5 -4.3(7)
C8 C9 C10 N2 -0.1(12)
C12 C9 C10 N2 -175.7(8)
C8 C9 C10 C5 179.9(8)
C12 C9 C10 C5 4.3(12)
N1 C5 C10 N2 0.1(9)
C4 C5 C10 N2 178.5(6)
N1 C5 C10 C9 -179.9(7)
C4 C5 C10 C9 -1.6(10)
C3 C4 C11 C12 178.5(9)
C5 C4 C11 C12 -0.1(14)
C4 C11 C12 C9 3.1(17)
C10 C9 C12 C11 -5.2(15)
C8 C9 C12 C11 179.6(11)
C17 N3 C13 C14 0.7(9)
Ni1 N3 C13 C14 177.6(5)
N3 C13 C14 C15 -1.8(11)
C13 C14 C15 C16 2.0(12)
C14 C15 C16 C17 -1.1(12)
C14 C15 C16 C23 179.1(9)
C13 N3 C17 C16 0.3(9)
Ni1 N3 C17 C16 -177.1(6)
C13 N3 C17 C22 178.3(5)
Ni1 N3 C17 C22 0.9(7)
C15 C16 C17 N3 -0.1(11)
C23 C16 C17 N3 179.7(8)
C15 C16 C17 C22 -178.0(7)
C23 C16 C17 C22 1.8(12)
C22 N4 C18 C19 -0.9(9)
Ni1 N4 C18 C19 179.8(5)
N4 C18 C19 C20 0.2(11)
C18 C19 C20 C21 1.1(12)
C19 C20 C21 C22 -1.6(12)
C19 C20 C21 C24 179.5(9)
C18 N4 C22 C21 0.2(9)
Ni1 N4 C22 C21 179.7(5)
C18 N4 C22 C17 179.9(6)
Ni1 N4 C22 C17 -0.6(7)
C24 C21 C22 N4 179.9(8)
C20 C21 C22 N4 1.0(11)
C24 C21 C22 C17 0.2(12)
C20 C21 C22 C17 -178.7(7)
N3 C17 C22 N4 -0.2(9)
C16 C17 C22 N4 177.8(6)
N3 C17 C22 C21 179.5(6)
C16 C17 C22 C21 -2.4(10)
C17 C16 C23 C24 1.1(17)
C15 C16 C23 C24 -179.1(11)
C16 C23 C24 C21 -3.4(19)
C22 C21 C24 C23 2.7(16)
C20 C21 C24 C23 -178.5(10)
C29 N5 C25 C26 -1.3(11)
Ni1 N5 C25 C26 -178.8(6)
N5 C25 C26 C27 2.2(14)
C25 C26 C27 C28 -3.7(15)
C26 C27 C28 C29 4.3(13)
C26 C27 C28 C35 -178.7(9)
C25 N5 C29 C28 2.0(10)
Ni1 N5 C29 C28 180.0(6)
C25 N5 C29 C34 179.1(6)
Ni1 N5 C29 C34 -3.0(7)
C27 C28 C29 N5 -3.5(11)
C35 C28 C29 N5 179.3(7)
C27 C28 C29 C34 179.6(7)
C35 C28 C29 C34 2.4(11)
C34 N6 C30 C31 0.6(11)
Ni1 N6 C30 C31 176.8(5)
N6 C30 C31 C32 -2.3(12)
C30 C31 C32 C33 4.1(13)
C31 C32 C33 C34 -4.2(12)
C31 C32 C33 C36 179.5(8)
C30 N6 C34 C29 178.4(6)
Ni1 N6 C34 C29 1.6(7)
C30 N6 C34 C33 -0.7(10)
Ni1 N6 C34 C33 -177.6(5)
N5 C29 C34 N6 1.0(9)
C28 C29 C34 N6 178.1(6)
N5 C29 C34 C33 -179.9(5)
C28 C29 C34 C33 -2.8(10)
C32 C33 C34 N6 2.5(10)
C36 C33 C34 N6 179.0(7)
C32 C33 C34 C29 -176.6(7)
C36 C33 C34 C29 -0.1(10)
C29 C28 C35 C36 1.0(13)
C27 C28 C35 C36 -176.0(9)
C28 C35 C36 C33 -4.0(15)
C32 C33 C36 C35 179.8(9)
C34 C33 C36 C35 3.5(13)

loop_
_platon_squeeze_void_nr
_platon_squeeze_void_average_x
_platon_squeeze_void_average_y
_platon_squeeze_void_average_z
_platon_squeeze_void_volume
_platon_squeeze_void_count_electrons
_platon_squeeze_void_content
1 -0.002 0.500 0.011 836 221 ' '
2 0.026 0.000 0.498 836 221 ' '
